data_7008102
loop_
_publ_author_name
'Barfod, Rasmus'
'Eriksen, Jette'
'Golding, Bernard T.'
'Hammersh\/oi, Anders'
'Jacobsen, Thomas Amos'
'Langkilde, Annette'
'Larsen, Sine'
'M\/onsted, Ole'
'Sargeson, Alan M.'
'S\/orensen, Henning Osholm'

_publ_section_title
;
 Facile cobalt(III) template synthesis of novel branched hexadentate
 polyamine monocarboxylates.
;
_journal_issue 3
_journal_name_full 'Dalton transactions (Cambridge, England : 2003)'
_journal_page_first 491
_journal_page_last 500
_journal_paper_doi 10.1039/b416994h
_journal_year 2005
_chemical_compound_source 'Local laboratory'
_chemical_formula_moiety 'C11 H26 Co N5 O2 2+, Cl4 Zn 2-, H2 O '
_chemical_formula_sum 'C11 H28 Cl4 Co N5 O3 Zn'
_chemical_formula_weight 544.492
_chemical_name_common 's-(Co(tren-tngly)) ZnCl4 H2O'
_space_group_IT_number 14
_symmetry_cell_setting monoclinic
_symmetry_space_group_name_Hall '-P 2ybc'
_symmetry_space_group_name_H-M 'P 1 21/c 1'
_atom_sites_solution_hydrogens geom
_atom_sites_solution_primary direct
_atom_sites_solution_secondary difmap
_audit_creation_method maXus
_cell_angle_alpha 90.00
_cell_angle_beta 100.1720(16)
_cell_angle_gamma 90.00
_cell_formula_units_Z 4
_cell_length_a 11.6250(5)
_cell_length_b 8.8530(4)
_cell_length_c 20.297(2)
_cell_measurement_reflns_used 1659
_cell_measurement_temperature 122.4(5)
_cell_measurement_theta_max 20.362
_cell_measurement_theta_min 0.784
_cell_volume 2056.1(2)
_computing_data_collection KappaCCD
_computing_data_reduction 'EvalCCD (Duisenberg, 1998)'
_computing_structure_refinement 'SHELXL-97 (Sheldrick, 1997)'
_computing_structure_solution 'SIR92 (Altomare et al., 1994)'
_diffrn_measured_fraction_theta_full .998
_diffrn_measured_fraction_theta_max .998
_diffrn_measurement_device KappaCCD
_diffrn_measurement_method CCD
_diffrn_orient_matrix_type X=UH
_diffrn_orient_matrix_UB_11 0.03370
_diffrn_orient_matrix_UB_12 -0.05284
_diffrn_orient_matrix_UB_13 0.06077
_diffrn_orient_matrix_UB_21 -0.06693
_diffrn_orient_matrix_UB_22 0.04678
_diffrn_orient_matrix_UB_23 0.07784
_diffrn_orient_matrix_UB_31 -0.03132
_diffrn_orient_matrix_UB_32 -0.03876
_diffrn_orient_matrix_UB_33 -0.00366
_diffrn_radiation_monochromator 'horizonally mounted graphite crystal'
_diffrn_radiation_source 'fine-focus sealed tube'
_diffrn_radiation_type ' MoK\a'
_diffrn_radiation_wavelength_id all
_diffrn_reflns_av_R_equivalents 0.034
_diffrn_reflns_limit_h_max 15
_diffrn_reflns_limit_h_min -13
_diffrn_reflns_limit_k_max 11
_diffrn_reflns_limit_k_min -11
_diffrn_reflns_limit_l_max 26
_diffrn_reflns_limit_l_min -26
_diffrn_reflns_number 68656
_diffrn_reflns_theta_full 27.50
_diffrn_reflns_theta_max 27.50
_exptl_absorpt_coefficient_mu 2.514
_exptl_absorpt_correction_T_max 0.769
_exptl_absorpt_correction_T_min 0.524
_exptl_absorpt_correction_type integration
_exptl_absorpt_process_details
;
Gaussian integration (Coppens, 1970)
;
_exptl_crystal_colour red
_exptl_crystal_density_diffrn 1.759
_exptl_crystal_density_method 'not measured'
_exptl_crystal_description Cube
_exptl_crystal_F_000 1112
_exptl_crystal_size_max 0.29
_exptl_crystal_size_mid 0.24
_exptl_crystal_size_min 0.14
_refine_diff_density_max 2.241
_refine_diff_density_min -1.613
_refine_diff_density_rms .111
_refine_ls_extinction_method none
_refine_ls_goodness_of_fit_ref 0.996
_refine_ls_hydrogen_treatment refxyz
_refine_ls_matrix_type full
_refine_ls_number_parameters 232
_refine_ls_number_reflns 4717
_refine_ls_number_restraints 0
_refine_ls_restrained_S_all 0.996
_refine_ls_R_factor_all 0.0362
_refine_ls_R_factor_gt 0.0344
_refine_ls_shift/su_max 0.001
_refine_ls_shift/su_mean 0.000
_refine_ls_structure_factor_coef Fsqd
_refine_ls_weighting_details 'calc w=1/[\s^2^(Fo^2^)+(0.0679P)^2^+6.3214P] where P=(Fo^2^+2Fc^2^)/3'
_refine_ls_weighting_scheme calc
_refine_ls_wR_factor_gt 0.1058
_refine_ls_wR_factor_ref 0.1099
_reflns_number_gt 4613
_reflns_number_total 4717
_reflns_threshold_expression >2sigma(I)
_cod_data_source_file b416994h.txt
_cod_data_source_block s-7
_cod_depositor_comments
;
The following automatic conversions were performed:
'_symmetry_cell_setting' value 'Monoclinic' changed to 'monoclinic'
according to '/home/saulius/struct/CIF-dictionaries/cif_core.dic'
dictionary named 'cif_core.dic' version 2.4.1 from 2010-06-29.

Automatic conversion script
Id: cif_fix_enum 1527 2010-12-29 10:47:43Z saulius 
;
_cod_original_sg_symbol_Hall '-P 2ybc      '
_cod_original_sg_symbol_H-M 'P 1 21/c 1    '
_cod_original_formula_sum 'C11 H28 Cl4 Co N5 O3 Zn '
_cod_database_code 7008102

loop_
_symmetry_equiv_pos_as_xyz
+X,+Y,+Z
'-X,+Y+ 1/2,-Z+ 1/2'
-X,-Y,-Z
'+X,-Y+ 1/2,+Z+ 1/2'

loop_
_atom_site_label
_atom_site_type_symbol
_atom_site_fract_x
_atom_site_fract_y
_atom_site_fract_z
_atom_site_U_iso_or_equiv
_atom_site_adp_type
_atom_site_occupancy
_atom_site_symmetry_multiplicity
_atom_site_calc_flag
_atom_site_refinement_flags
_atom_site_disorder_assembly
_atom_site_disorder_group
Co1 Co 0.20327(3) 0.25684(4) 0.096768(18) 0.01501(11) Uani 1 1 d . . .
O1 O 0.06708(17) 0.2541(2) 0.02903(10) 0.0160(4) Uani 1 1 d . . .
O2 O -0.01772(18) 0.1331(2) -0.06228(10) 0.0202(4) Uani 1 1 d . . .
N1 N 0.2726(2) 0.1222(3) 0.03721(13) 0.0204(5) Uani 1 1 d . . .
H21 H 0.3233 0.1849 0.0163 0.024 Uiso 1 1 d R . .
N2 N 0.3432(2) 0.2644(3) 0.16647(13) 0.0213(5) Uani 1 1 d . . .
H22 H 0.3861 0.3472 0.1522 0.026 Uiso 1 1 d R . .
N3 N 0.1304(2) 0.3996(3) 0.15037(12) 0.0170(4) Uani 1 1 d . . .
N4 N 0.2509(2) 0.4366(3) 0.05002(13) 0.0185(5) Uani 1 1 d . . .
H24A H 0.3346 0.4386 0.0554 0.022 Uiso 1 1 d R . .
H24B H 0.2179 0.4309 0.0033 0.022 Uiso 1 1 d R . .
N5 N 0.1302(2) 0.0992(3) 0.14253(12) 0.0216(5) Uani 1 1 d . . .
H25A H 0.0870 0.0322 0.1100 0.026 Uiso 1 1 d R . .
H25B H 0.1895 0.0434 0.1714 0.026 Uiso 1 1 d R . .
C1 C 0.0671(2) 0.1556(3) -0.01780(13) 0.0157(5) Uani 1 1 d . . .
C2 C 0.1772(2) 0.0634(3) -0.01479(14) 0.0172(5) Uani 1 1 d . . .
H2A H 0.2007 0.0668 -0.0578 0.021 Uiso 1 1 d R . .
H2B H 0.1603 -0.0391 -0.0043 0.021 Uiso 1 1 d R . .
C3 C 0.3502(3) -0.0007(4) 0.06839(16) 0.0249(6) Uani 1 1 d . . .
H3A H 0.3062 -0.0672 0.0919 0.030 Uiso 1 1 d R . .
H3B H 0.3801 -0.0563 0.0345 0.030 Uiso 1 1 d R . .
C4 C 0.4515(3) 0.0582(4) 0.11750(17) 0.0285(7) Uani 1 1 d . . .
H4A H 0.4899 0.1306 0.0936 0.034 Uiso 1 1 d R . .
H4B H 0.5026 -0.0261 0.1302 0.034 Uiso 1 1 d R . .
C5 C 0.4215(3) 0.1311(4) 0.17919(15) 0.0232(6) Uani 1 1 d . . .
H5A H 0.4943 0.1588 0.2068 0.028 Uiso 1 1 d R . .
H5B H 0.3840 0.0546 0.2014 0.028 Uiso 1 1 d R . .
C6 C 0.3066(3) 0.3143(4) 0.22901(14) 0.0242(6) Uani 1 1 d . . .
H6A H 0.2753 0.2292 0.2493 0.029 Uiso 1 1 d R . .
H6B H 0.3721 0.3546 0.2594 0.029 Uiso 1 1 d R . .
C7 C 0.2129(3) 0.4335(4) 0.21407(16) 0.0249(6) Uani 1 1 d . . .
H7A H 0.2507 0.5287 0.2102 0.030 Uiso 1 1 d R . .
H7B H 0.1711 0.4374 0.2508 0.030 Uiso 1 1 d R . .
C8 C 0.1034(3) 0.5398(3) 0.10909(16) 0.0209(6) Uani 1 1 d . . .
H8A H 0.0381 0.5211 0.0739 0.025 Uiso 1 1 d R . .
H8B H 0.0849 0.6212 0.1366 0.025 Uiso 1 1 d R . .
C9 C 0.2091(3) 0.5781(3) 0.07888(17) 0.0235(6) Uani 1 1 d . . .
H9A H 0.2700 0.6171 0.1128 0.028 Uiso 1 1 d R . .
H9B H 0.1896 0.6517 0.0440 0.028 Uiso 1 1 d R . .
C10 C 0.0198(3) 0.3259(4) 0.16203(15) 0.0239(6) Uani 1 1 d . . .
H10A H -0.0110 0.3796 0.1961 0.029 Uiso 1 1 d R . .
H10B H -0.0367 0.3263 0.1213 0.029 Uiso 1 1 d R . .
C11 C 0.0491(3) 0.1646(4) 0.18442(16) 0.0273(6) Uani 1 1 d . . .
H11A H -0.0218 0.1067 0.1782 0.033 Uiso 1 1 d R . .
H11B H 0.0849 0.1625 0.2308 0.033 Uiso 1 1 d R . .
Zn1 Zn 0.70150(3) 0.44777(4) 0.150159(15) 0.01589(10) Uani 1 1 d . . .
Cl1 Cl 0.51554(6) 0.54265(8) 0.14642(3) 0.02157(16) Uani 1 1 d . . .
Cl2 Cl 0.80976(6) 0.64817(8) 0.12986(3) 0.02190(15) Uani 1 1 d . . .
Cl3 Cl 0.75835(7) 0.33795(8) 0.25112(3) 0.02331(16) Uani 1 1 d . . .
Cl4 Cl 0.70627(7) 0.27543(9) 0.06928(4) 0.02760(17) Uani 1 1 d . . .
O3 O 0.5539(2) 0.6960(3) 0.00926(13) 0.0328(5) Uani 1 1 d . . .
H3'A H 0.566(4) 0.668(6) 0.049(3) 0.039 Uiso 1 1 d . . .
H3'B H 0.484(5) 0.690(5) -0.014(2) 0.039 Uiso 1 1 d . . .

loop_
_atom_site_aniso_label
_atom_site_aniso_U_11
_atom_site_aniso_U_22
_atom_site_aniso_U_33
_atom_site_aniso_U_23
_atom_site_aniso_U_13
_atom_site_aniso_U_12
Co1 0.01232(18) 0.01400(19) 0.01705(19) -0.00295(13) -0.00198(13) 0.00111(12)
O1 0.0145(9) 0.0162(9) 0.0163(9) -0.0006(7) -0.0003(7) 0.0000(7)
O2 0.0226(10) 0.0162(9) 0.0190(9) 0.0027(7) -0.0037(8) -0.0043(8)
N1 0.0182(11) 0.0191(11) 0.0226(12) -0.0013(9) 0.0002(9) 0.0017(9)
N2 0.0178(11) 0.0236(12) 0.0206(12) -0.0015(9) -0.0016(9) -0.0003(9)
N3 0.0193(11) 0.0142(10) 0.0173(10) -0.0005(9) 0.0026(8) 0.0008(9)
N4 0.0147(10) 0.0185(11) 0.0229(12) 0.0009(9) 0.0051(9) -0.0035(8)
N5 0.0254(12) 0.0170(11) 0.0193(11) 0.0030(9) -0.0048(9) -0.0031(9)
C1 0.0178(12) 0.0123(11) 0.0166(12) 0.0042(9) 0.0021(9) -0.0048(9)
C2 0.0180(12) 0.0153(12) 0.0183(12) -0.0015(10) 0.0029(10) -0.0003(10)
C3 0.0284(15) 0.0217(14) 0.0236(14) -0.0003(12) 0.0021(12) 0.0105(12)
C4 0.0219(14) 0.0329(17) 0.0292(16) -0.0006(13) 0.0006(12) 0.0106(12)
C5 0.0192(13) 0.0278(15) 0.0201(13) 0.0003(11) -0.0034(10) 0.0059(11)
C6 0.0256(14) 0.0309(16) 0.0146(12) -0.0024(11) -0.0006(10) 0.0011(12)
C7 0.0257(15) 0.0253(15) 0.0218(14) -0.0086(11) -0.0012(11) 0.0015(12)
C8 0.0206(13) 0.0157(13) 0.0276(14) 0.0013(11) 0.0081(11) 0.0012(10)
C9 0.0217(14) 0.0176(13) 0.0326(15) 0.0024(12) 0.0082(12) 0.0002(11)
C10 0.0217(13) 0.0292(15) 0.0222(13) -0.0005(12) 0.0074(11) -0.0031(12)
C11 0.0340(16) 0.0251(15) 0.0229(14) 0.0029(12) 0.0050(12) -0.0086(13)
Zn1 0.01562(17) 0.01763(17) 0.01488(17) -0.00200(11) 0.00396(12) -0.00207(11)
Cl1 0.0138(3) 0.0285(4) 0.0230(3) -0.0018(3) 0.0047(2) -0.0019(2)
Cl2 0.0198(3) 0.0228(3) 0.0241(3) 0.0040(3) 0.0065(2) -0.0047(2)
Cl3 0.0341(4) 0.0163(3) 0.0189(3) 0.0017(2) 0.0028(3) -0.0002(3)
Cl4 0.0241(4) 0.0316(4) 0.0268(4) -0.0140(3) 0.0037(3) 0.0015(3)
O3 0.0212(11) 0.0463(15) 0.0304(12) 0.0141(11) 0.0028(9) -0.0005(10)

loop_
_atom_type_symbol
_atom_type_description
_atom_type_scat_dispersion_real
_atom_type_scat_dispersion_imag
_atom_type_scat_source
Co Co .3494 .9721 'International Tables Vol C Tables 4.2.6.8 and 6.1.1.4'
C C .0033 .0016 'International Tables Vol C Tables 4.2.6.8 and 6.1.1.4'
H H .0000 .0000 'International Tables Vol C Tables 4.2.6.8 and 6.1.1.4'
N N .0061 .0033 'International Tables Vol C Tables 4.2.6.8 and 6.1.1.4'
O O .0106 .0060 'International Tables Vol C Tables 4.2.6.8 and 6.1.1.4'
Zn Zn .2839 1.4301 'International Tables Vol C Tables 4.2.6.8 and 6.1.1.4'
Cl Cl .1484 .1585 'International Tables Vol C Tables 4.2.6.8 and 6.1.1.4'

loop_
_diffrn_radiation_wavelength
0.71073

loop_
_exptl_crystal_face_index_h
_exptl_crystal_face_index_k
_exptl_crystal_face_index_l
_exptl_crystal_face_perp_dist
0 -1 1 0.110
0 1 -2 0.150
0 -1 -1 0.130
0 1 2 0.140
1 0 -2 0.070
-1 0 2 0.070
0 0 -1 0.110
0 0 1 0.070

loop_
_geom_angle_atom_site_label_1
_geom_angle_atom_site_label_2
_geom_angle_atom_site_label_3
_geom_angle
_geom_angle_site_symmetry_1
_geom_angle_site_symmetry_3
_geom_angle_publ_flag
O1 Co1 N5 87.63(9) . . yes
O1 Co1 N3 91.34(9) . . yes
N5 Co1 N3 86.00(11) . . yes
O1 Co1 N2 178.76(10) . . yes
N5 Co1 N2 93.22(11) . . yes
N3 Co1 N2 87.82(10) . . yes
O1 Co1 N1 85.85(9) . . yes
N5 Co1 N1 96.84(11) . . yes
N3 Co1 N1 175.91(10) . . yes
N2 Co1 N1 94.94(11) . . yes
O1 Co1 N4 86.07(9) . . yes
N5 Co1 N4 169.79(11) . . yes
N3 Co1 N4 86.13(10) . . yes
N2 Co1 N4 92.96(11) . . yes
N1 Co1 N4 90.72(10) . . yes
C1 O1 Co1 115.58(17) . . yes
C3 N1 C2 111.6(2) . . yes
C3 N1 Co1 117.81(19) . . yes
C2 N1 Co1 108.25(17) . . yes
C3 N1 H21 103.8 . . yes
C2 N1 H21 109.2 . . yes
Co1 N1 H21 105.7 . . yes
C6 N2 C5 110.4(2) . . yes
C6 N2 Co1 107.61(18) . . yes
C5 N2 Co1 120.23(19) . . yes
C6 N2 H22 106.0 . . yes
C5 N2 H22 108.9 . . yes
Co1 N2 H22 102.5 . . yes
C7 N3 C10 112.8(2) . . yes
C7 N3 C8 110.8(2) . . yes
C10 N3 C8 110.4(2) . . yes
C7 N3 Co1 109.62(18) . . yes
C10 N3 Co1 105.92(18) . . yes
C8 N3 Co1 107.03(17) . . yes
C9 N4 Co1 110.29(18) . . yes
C9 N4 H24A 109.4 . . yes
Co1 N4 H24A 108.9 . . yes
C9 N4 H24B 109.2 . . yes
Co1 N4 H24B 109.5 . . yes
H24A N4 H24B 109.4 . . yes
C11 N5 Co1 111.39(19) . . yes
C11 N5 H25A 108.9 . . yes
Co1 N5 H25A 109.4 . . yes
C11 N5 H25B 108.1 . . yes
Co1 N5 H25B 109.5 . . yes
H25A N5 H25B 109.5 . . yes
O2 C1 O1 123.0(3) . . yes
O2 C1 C2 120.4(3) . . yes
O1 C1 C2 116.5(2) . . yes
N1 C2 C1 111.2(2) . . yes
N1 C2 H2A 109.8 . . yes
C1 C2 H2A 108.8 . . yes
N1 C2 H2B 109.3 . . yes
C1 C2 H2B 108.3 . . yes
H2A C2 H2B 109.5 . . yes
N1 C3 C4 112.1(3) . . yes
N1 C3 H3A 109.0 . . yes
C4 C3 H3A 107.9 . . yes
N1 C3 H3B 109.9 . . yes
C4 C3 H3B 108.3 . . yes
H3A C3 H3B 109.5 . . yes
C3 C4 C5 115.6(3) . . yes
C3 C4 H4A 106.1 . . yes
C5 C4 H4A 109.4 . . yes
C3 C4 H4B 106.6 . . yes
C5 C4 H4B 109.5 . . yes
H4A C4 H4B 109.5 . . yes
N2 C5 C4 114.9(2) . . yes
N2 C5 H5A 110.4 . . yes
C4 C5 H5A 106.5 . . yes
N2 C5 H5B 109.1 . . yes
C4 C5 H5B 106.3 . . yes
H5A C5 H5B 109.4 . . yes
N2 C6 C7 110.1(2) . . yes
N2 C6 H6A 108.8 . . yes
C7 C6 H6A 108.7 . . yes
N2 C6 H6B 110.3 . . yes
C7 C6 H6B 109.4 . . yes
H6A C6 H6B 109.5 . . yes
N3 C7 C6 111.3(2) . . yes
N3 C7 H7A 109.7 . . yes
C6 C7 H7A 107.8 . . yes
N3 C7 H7B 110.1 . . yes
C6 C7 H7B 108.4 . . yes
H7A C7 H7B 109.5 . . yes
N3 C8 C9 108.0(2) . . yes
N3 C8 H8A 109.5 . . yes
C9 C8 H8A 109.3 . . yes
N3 C8 H8B 110.1 . . yes
C9 C8 H8B 110.5 . . yes
H8A C8 H8B 109.5 . . yes
N4 C9 C8 108.3(2) . . yes
N4 C9 H9A 109.4 . . yes
C8 C9 H9A 109.9 . . yes
N4 C9 H9B 109.2 . . yes
C8 C9 H9B 110.5 . . yes
H9A C9 H9B 109.4 . . yes
N3 C10 C11 107.6(3) . . yes
N3 C10 H10A 109.8 . . yes
C11 C10 H10A 110.0 . . yes
N3 C10 H10B 109.8 . . yes
C11 C10 H10B 110.1 . . yes
H10A C10 H10B 109.5 . . yes
N5 C11 C10 109.0(2) . . yes
N5 C11 H11A 109.4 . . yes
C10 C11 H11A 108.7 . . yes
N5 C11 H11B 110.0 . . yes
C10 C11 H11B 110.3 . . yes
H11A C11 H11B 109.4 . . yes
Cl4 Zn1 Cl2 108.29(3) . . yes
Cl4 Zn1 Cl3 109.22(3) . . yes
Cl2 Zn1 Cl3 114.90(3) . . yes
Cl4 Zn1 Cl1 111.51(3) . . yes
Cl2 Zn1 Cl1 104.92(3) . . yes
Cl3 Zn1 Cl1 107.98(3) . . yes
H3'A O3 H3'B 120(5) . . yes

loop_
_geom_bond_atom_site_label_1
_geom_bond_atom_site_label_2
_geom_bond_distance
_geom_bond_site_symmetry_2
_geom_bond_publ_flag
Co1 O1 1.9049(19) . yes
Co1 N5 1.952(3) . yes
Co1 N3 1.955(2) . yes
Co1 N2 1.959(2) . yes
Co1 N1 1.969(3) . yes
Co1 N4 1.981(2) . yes
O1 C1 1.290(3) . yes
O2 C1 1.230(3) . yes
N1 C3 1.482(4) . yes
N1 C2 1.484(4) . yes
N1 H21 0.9612 . yes
N2 C6 1.476(4) . yes
N2 C5 1.485(4) . yes
N2 H22 0.9599 . yes
N3 C7 1.498(4) . yes
N3 C10 1.499(4) . yes
N3 C8 1.499(4) . yes
N4 C9 1.500(4) . yes
N4 H24A 0.9600 . yes
N4 H24B 0.9603 . yes
N5 C11 1.494(4) . yes
N5 H25A 0.9607 . yes
N5 H25B 0.9591 . yes
C1 C2 1.510(4) . yes
C2 H2A 0.9594 . yes
C2 H2B 0.9605 . yes
C3 C4 1.496(4) . yes
C3 H3A 0.9606 . yes
C3 H3B 0.9591 . yes
C4 C5 1.503(4) . yes
C4 H4A 0.9602 . yes
C4 H4B 0.9603 . yes
C5 H5A 0.9606 . yes
C5 H5B 0.9598 . yes
C6 C7 1.508(4) . yes
C6 H6A 0.9606 . yes
C6 H6B 0.9601 . yes
C7 H7A 0.9602 . yes
C7 H7B 0.9592 . yes
C8 C9 1.506(4) . yes
C8 H8A 0.9605 . yes
C8 H8B 0.9589 . yes
C9 H9A 0.9601 . yes
C9 H9B 0.9597 . yes
C10 C11 1.518(5) . yes
C10 H10A 0.9596 . yes
C10 H10B 0.9603 . yes
C11 H11A 0.9598 . yes
C11 H11B 0.9602 . yes
Zn1 Cl4 2.2490(8) . yes
Zn1 Cl2 2.2549(7) . yes
Zn1 Cl3 2.2589(8) . yes
Zn1 Cl1 2.3080(7) . yes
O3 H3'A 0.84(5) . yes
O3 H3'B 0.87(5) . yes

loop_
_geom_torsion_atom_site_label_1
_geom_torsion_atom_site_label_2
_geom_torsion_atom_site_label_3
_geom_torsion_atom_site_label_4
_geom_torsion
_geom_torsion_site_symmetry_1
_geom_torsion_site_symmetry_2
_geom_torsion_site_symmetry_3
_geom_torsion_site_symmetry_4
_geom_torsion_publ_flag
N5 Co1 O1 C1 -86.29(19) . . . . yes
N3 Co1 O1 C1 -172.23(19) . . . . yes
N2 Co1 O1 C1 140(4) . . . . yes
N1 Co1 O1 C1 10.74(19) . . . . yes
N4 Co1 O1 C1 101.75(19) . . . . yes
O1 Co1 N1 C3 -142.3(2) . . . . yes
N5 Co1 N1 C3 -55.2(2) . . . . yes
N3 Co1 N1 C3 171.1(13) . . . . yes
N2 Co1 N1 C3 38.6(2) . . . . yes
N4 Co1 N1 C3 131.7(2) . . . . yes
O1 Co1 N1 C2 -14.58(18) . . . . yes
N5 Co1 N1 C2 72.53(19) . . . . yes
N3 Co1 N1 C2 -61.2(15) . . . . yes
N2 Co1 N1 C2 166.38(18) . . . . yes
N4 Co1 N1 C2 -100.59(19) . . . . yes
O1 Co1 N2 C6 70(5) . . . . yes
N5 Co1 N2 C6 -63.3(2) . . . . yes
N3 Co1 N2 C6 22.6(2) . . . . yes
N1 Co1 N2 C6 -160.4(2) . . . . yes
N4 Co1 N2 C6 108.6(2) . . . . yes
O1 Co1 N2 C5 -163(4) . . . . yes
N5 Co1 N2 C5 64.2(2) . . . . yes
N3 Co1 N2 C5 150.1(2) . . . . yes
N1 Co1 N2 C5 -32.9(2) . . . . yes
N4 Co1 N2 C5 -123.9(2) . . . . yes
O1 Co1 N3 C7 178.85(19) . . . . yes
N5 Co1 N3 C7 91.3(2) . . . . yes
N2 Co1 N3 C7 -2.1(2) . . . . yes
N1 Co1 N3 C7 -134.7(14) . . . . yes
N4 Co1 N3 C7 -95.2(2) . . . . yes
O1 Co1 N3 C10 56.89(18) . . . . yes
N5 Co1 N3 C10 -30.64(18) . . . . yes
N2 Co1 N3 C10 -124.02(19) . . . . yes
N1 Co1 N3 C10 103.3(14) . . . . yes
N4 Co1 N3 C10 142.86(19) . . . . yes
O1 Co1 N3 C8 -60.87(18) . . . . yes
N5 Co1 N3 C8 -148.40(19) . . . . yes
N2 Co1 N3 C8 118.22(19) . . . . yes
N1 Co1 N3 C8 -14.4(15) . . . . yes
N4 Co1 N3 C8 25.10(18) . . . . yes
O1 Co1 N4 C9 91.89(19) . . . . yes
N5 Co1 N3 C8 -148.40(19) . . . . yes
N2 Co1 N3 C8 118.22(19) . . . . yes
N1 Co1 N3 C8 -14.4(15) . . . . yes
N5 Co1 N3 C8 -148.40(19) . . . . yes
N2 Co1 N3 C8 118.22(19) . . . . yes
N1 Co1 N3 C8 -14.4(15) . . . . yes
N4 Co1 N3 C8 25.10(18) . . . . yes
O1 Co1 N4 C9 91.89(19) . . . . yes
O1 Co1 N4 C9 91.89(19) . . . . yes
O1 Co1 N4 C9 91.89(19) . . . . yes
N5 Co1 N4 C9 39.9(7) . . . . yes
N3 Co1 N4 C9 0.28(19) . . . . yes
N2 Co1 N4 C9 -87.3(2) . . . . yes
N1 Co1 N4 C9 177.7(2) . . . . yes
O1 Co1 N5 C11 -84.0(2) . . . . yes
N3 Co1 N5 C11 7.5(2) . . . . yes
N2 Co1 N5 C11 95.1(2) . . . . yes
N1 Co1 N5 C11 -169.5(2) . . . . yes
N4 Co1 N5 C11 -32.1(7) . . . . yes
Co1 O1 C1 O2 174.7(2) . . . . yes
Co1 O1 C1 C2 -3.6(3) . . . . yes
C3 N1 C2 C1 147.2(2) . . . . yes
Co1 N1 C2 C1 16.0(3) . . . . yes
O2 C1 C2 N1 172.8(2) . . . . yes
O1 C1 C2 N1 -8.8(3) . . . . yes
C2 N1 C3 C4 176.0(3) . . . . yes
Co1 N1 C3 C4 -57.9(3) . . . . yes
N1 C3 C4 C5 66.3(4) . . . . yes
C6 N2 C5 C4 172.4(3) . . . . yes
Co1 N2 C5 C4 46.1(3) . . . . yes
C3 C4 C5 N2 -60.1(4) . . . . yes
C5 N2 C6 C7 -171.2(3) . . . . yes
Co1 N2 C6 C7 -38.2(3) . . . . yes
C10 N3 C7 C6 98.9(3) . . . . yes
C8 N3 C7 C6 -136.8(3) . . . . yes
Co1 N3 C7 C6 -18.9(3) . . . . yes
N2 C6 C7 N3 38.0(4) . . . . yes
C7 N3 C8 C9 73.8(3) . . . . yes
C10 N3 C8 C9 -160.5(2) . . . . yes
Co1 N3 C8 C9 -45.7(3) . . . . yes
Co1 N4 C9 C8 -25.7(3) . . . . yes
N3 C8 C9 N4 46.6(3) . . . . yes
C7 N3 C10 C11 -72.6(3) . . . . yes
C8 N3 C10 C11 162.9(2) . . . . yes
Co1 N3 C10 C11 47.4(3) . . . . yes
Co1 N5 C11 C10 17.5(3) . . . . yes
N3 C10 C11 N5 -42.4(3) . . . . yes
